data_1552981
loop_
_publ_author_name
'Sauvageot, Elodie'
'Marion, Ronan'
'Sguerra, Fabien'
'Grimault, Ad\`ele'
'Daniellou, Richard'
'Hamel, Matthieu'
'Gaillard, Sylvain'
'Renaud, Jean-Luc'

_publ_section_title
;
 Iridium(iii) dipyridylamine complexes: synthesis, characterization and
 catalytic activities in photoredox reactions
;
_journal_issue 6
_journal_name_full 'Organic Chemistry Frontiers'
_journal_page_first 639
_journal_paper_doi 10.1039/c4qo00059e
_journal_volume 1
_journal_year 2014
_chemical_formula_moiety 'C34 H29 F6 Ir N5 P'
_chemical_formula_sum 'C34 H29 F6 Ir N5 P'
_chemical_formula_weight 844.79
_chemical_name_systematic
; 
 {Bis-(2-phenylpyridine)}{4,4-dimethyl-2,2-dipyridylamine} 
iridium hexafluorophosphate
;
_space_group_IT_number 14
_space_group_name_Hall '-P 2ybc'
_space_group_name_H-M_alt 'P 1 21/c 1'
_symmetry_cell_setting monoclinic
_symmetry_space_group_name_Hall '-P 2ybc'
_symmetry_space_group_name_H-M 'P 1 21/c 1'
_atom_sites_solution_hydrogens geom
_atom_sites_solution_primary direct
_atom_sites_solution_secondary difmap
_audit_creation_method SHELXL-97
_cell_angle_alpha 90.00
_cell_angle_beta 90.367(13)
_cell_angle_gamma 90.00
_cell_formula_units_Z 4
_cell_length_a 13.828(3)
_cell_length_b 16.821(4)
_cell_length_c 15.516(2)
_cell_measurement_reflns_used 9895
_cell_measurement_temperature 150(2)
_cell_measurement_theta_max 29.26
_cell_measurement_theta_min 2.31
_cell_volume 3609.0(13)
_computing_cell_refinement 'Bruker SAINT'
_computing_data_collection 'Bruker APEX2'
_computing_data_reduction 'Bruker SAINT'
_computing_molecular_graphics 'Bruker SHELXTL'
_computing_publication_material 'Bruker SHELXTL'
_computing_structure_refinement 'SHELXL-97 (Sheldrick, 2008)'
_computing_structure_solution 'SHELXS-97 (Sheldrick, 2008)'
_diffrn_ambient_temperature 150(2)
_diffrn_measured_fraction_theta_full 0.996
_diffrn_measured_fraction_theta_max 0.996
_diffrn_measurement_device_type 'Bruker APEX-II CCD'
_diffrn_measurement_method '\f and \w scans'
_diffrn_radiation_monochromator graphite
_diffrn_radiation_source 'fine-focus sealed tube'
_diffrn_radiation_type MoK\a
_diffrn_radiation_wavelength 0.71073
_diffrn_reflns_av_R_equivalents 0.0420
_diffrn_reflns_av_sigmaI/netI 0.0356
_diffrn_reflns_limit_h_max 19
_diffrn_reflns_limit_h_min -18
_diffrn_reflns_limit_k_max 23
_diffrn_reflns_limit_k_min -23
_diffrn_reflns_limit_l_max 17
_diffrn_reflns_limit_l_min -21
_diffrn_reflns_number 58333
_diffrn_reflns_theta_full 29.57
_diffrn_reflns_theta_max 29.57
_diffrn_reflns_theta_min 2.31
_exptl_absorpt_coefficient_mu 3.804
_exptl_absorpt_correction_T_max 0.6437
_exptl_absorpt_correction_T_min 0.0700
_exptl_absorpt_correction_type numerical
_exptl_crystal_colour yellow
_exptl_crystal_density_diffrn 1.555
_exptl_crystal_density_method 'not measured'
_exptl_crystal_description needle
_exptl_crystal_F_000 1656
_exptl_crystal_size_max 0.58
_exptl_crystal_size_mid 0.13
_exptl_crystal_size_min 0.10
_platon_squeeze_details
;
;
_refine_diff_density_max 1.023
_refine_diff_density_min -0.748
_refine_diff_density_rms 0.104
_refine_ls_extinction_method none
_refine_ls_goodness_of_fit_ref 1.007
_refine_ls_hydrogen_treatment constr
_refine_ls_matrix_type full
_refine_ls_number_parameters 426
_refine_ls_number_reflns 10078
_refine_ls_number_restraints 0
_refine_ls_restrained_S_all 1.007
_refine_ls_R_factor_all 0.0484
_refine_ls_R_factor_gt 0.0265
_refine_ls_shift/su_max 0.002
_refine_ls_shift/su_mean 0.000
_refine_ls_structure_factor_coef Fsqd
_refine_ls_weighting_details 'calc w=1/[\s^2^(Fo^2^)+(0.0354P)^2^+0.0000P] where P=(Fo^2^+2Fc^2^)/3'
_refine_ls_weighting_scheme calc
_refine_ls_wR_factor_gt 0.0649
_refine_ls_wR_factor_ref 0.0701
_reflns_number_gt 6709
_reflns_number_total 10078
_reflns_threshold_expression >2sigma(I)
_cod_data_source_file c4qo00059e2.cif
_cod_data_source_block sauvageot2
_cod_original_cell_volume 3609.2(13)
_cod_original_sg_symbol_H-M 'P 21/c'
_cod_database_code 1552981

loop_
_symmetry_equiv_pos_as_xyz
'x, y, z'
'-x, y+1/2, -z+1/2'
'-x, -y, -z'
'x, -y-1/2, z-1/2'

loop_
_atom_site_label
_atom_site_type_symbol
_atom_site_fract_x
_atom_site_fract_y
_atom_site_fract_z
_atom_site_U_iso_or_equiv
_atom_site_adp_type
_atom_site_occupancy
_atom_site_symmetry_multiplicity
_atom_site_calc_flag
_atom_site_refinement_flags
Ir1 Ir 0.663585(7) 0.252039(6) 0.516815(6) 0.01848(4) Uani 1 1 d .
P3 P 0.10389(7) 0.08037(5) 0.12781(5) 0.0357(2) Uani 1 1 d .
N3 N 0.79463(18) 0.26122(13) 0.44263(15) 0.0235(5) Uani 1 1 d .
N5 N 0.72735(16) 0.34022(13) 0.60131(14) 0.0193(5) Uani 1 1 d .
C29 C 0.7904(2) 0.39505(17) 0.57550(18) 0.0234(6) Uani 1 1 d .
N1 N 0.72249(17) 0.15425(14) 0.57409(14) 0.0224(5) Uani 1 1 d .
N2 N 0.59026(18) 0.34343(14) 0.45888(14) 0.0241(5) Uani 1 1 d .
N4 N 0.83570(18) 0.38896(15) 0.49637(15) 0.0312(6) Uani 1 1 d .
H4 H 0.8561 0.4345 0.4753 0.037 Uiso 1 1 calc R
C23 C 0.8545(2) 0.32399(17) 0.44485(17) 0.0245(6) Uani 1 1 d .
C24 C 0.9350(2) 0.32969(19) 0.3919(2) 0.0361(8) Uani 1 1 d .
H24 H 0.9751 0.3755 0.3948 0.043 Uiso 1 1 calc R
C7 C 0.6927(2) 0.08237(17) 0.54232(17) 0.0241(6) Uani 1 1 d .
C11 C 0.7856(2) 0.15604(18) 0.64104(18) 0.0292(7) Uani 1 1 d .
H11 H 0.8068 0.2060 0.6624 0.035 Uiso 1 1 calc R
C1 C 0.6243(2) 0.08893(17) 0.47064(17) 0.0226(6) Uani 1 1 d .
C12 C 0.5405(2) 0.24871(16) 0.58476(18) 0.0221(5) Uani 1 1 d .
C18 C 0.4995(2) 0.35753(18) 0.48983(18) 0.0287(7) Uani 1 1 d .
C6 C 0.5825(2) 0.02277(18) 0.43029(17) 0.0270(7) Uani 1 1 d .
H6 H 0.5994 -0.0293 0.4486 0.032 Uiso 1 1 calc R
C17 C 0.5167(2) 0.19676(18) 0.65135(18) 0.0282(7) Uani 1 1 d .
H17 H 0.5614 0.1566 0.6680 0.034 Uiso 1 1 calc R
C13 C 0.4720(2) 0.30675(18) 0.56160(18) 0.0282(7) Uani 1 1 d .
C3 C 0.5355(2) 0.17551(18) 0.37650(17) 0.0265(6) Uani 1 1 d .
H3 H 0.5191 0.2273 0.3568 0.032 Uiso 1 1 calc R
C22 C 0.6228(2) 0.38779(19) 0.39233(18) 0.0323(7) Uani 1 1 d .
H22 H 0.6856 0.3773 0.3705 0.039 Uiso 1 1 calc R
C8 C 0.7269(2) 0.01289(18) 0.57880(18) 0.0326(7) Uani 1 1 d .
H8 H 0.7064 -0.0369 0.5562 0.039 Uiso 1 1 calc R
C16 C 0.4290(3) 0.2025(2) 0.6938(2) 0.0389(8) Uani 1 1 d .
H16 H 0.4142 0.1663 0.7389 0.047 Uiso 1 1 calc R
C21 C 0.5695(3) 0.4466(2) 0.3555(2) 0.0424(9) Uani 1 1 d .
H21 H 0.5952 0.4774 0.3097 0.051 Uiso 1 1 calc R
C9 C 0.7901(3) 0.0150(2) 0.6473(2) 0.0440(9) Uani 1 1 d .
H9 H 0.8133 -0.0328 0.6726 0.053 Uiso 1 1 calc R
C2 C 0.6014(2) 0.16674(16) 0.44416(17) 0.0213(6) Uani 1 1 d .
C10 C 0.8195(3) 0.0883(2) 0.6788(2) 0.0393(8) Uani 1 1 d .
H10 H 0.8630 0.0913 0.7263 0.047 Uiso 1 1 calc R
C4 C 0.4935(2) 0.1096(2) 0.33737(19) 0.0321(7) Uani 1 1 d .
H4A H 0.4482 0.1170 0.2918 0.039 Uiso 1 1 calc R
C19 C 0.4425(3) 0.4164(2) 0.4518(2) 0.0393(8) Uani 1 1 d .
H19 H 0.3789 0.4257 0.4722 0.047 Uiso 1 1 calc R
C5 C 0.5169(2) 0.0333(2) 0.36402(19) 0.0324(8) Uani 1 1 d .
H5 H 0.4879 -0.0114 0.3368 0.039 Uiso 1 1 calc R
C15 C 0.3631(3) 0.2605(2) 0.6710(2) 0.0429(9) Uani 1 1 d .
H15 H 0.3033 0.2642 0.7004 0.052 Uiso 1 1 calc R
C20 C 0.4779(3) 0.4610(2) 0.3853(2) 0.0458(9) Uani 1 1 d .
H20 H 0.4394 0.5016 0.3600 0.055 Uiso 1 1 calc R
C14 C 0.3837(2) 0.3132(2) 0.6054(2) 0.0396(8) Uani 1 1 d .
H14 H 0.3386 0.3534 0.5900 0.048 Uiso 1 1 calc R
C32 C 0.7113(2) 0.41281(17) 0.73406(18) 0.0265(6) Uani 1 1 d .
H32 H 0.6829 0.4162 0.7895 0.032 Uiso 1 1 calc R
C26 C 0.8966(3) 0.2025(2) 0.3356(2) 0.0364(8) Uani 1 1 d .
H26 H 0.9090 0.1588 0.2985 0.044 Uiso 1 1 calc R
C33 C 0.6913(2) 0.35000(17) 0.68152(17) 0.0244(6) Uani 1 1 d .
H33 H 0.6490 0.3102 0.7027 0.029 Uiso 1 1 calc R
C27 C 0.8200(2) 0.20074(19) 0.38967(19) 0.0327(7) Uani 1 1 d .
H27 H 0.7815 0.1540 0.3905 0.039 Uiso 1 1 calc R
C25 C 0.9573(3) 0.2687(2) 0.3346(2) 0.0376(8) Uani 1 1 d .
C31 C 0.7736(2) 0.47183(18) 0.7058(2) 0.0335(8) Uani 1 1 d .
C30 C 0.8131(2) 0.46201(19) 0.6249(2) 0.0341(8) Uani 1 1 d .
H30 H 0.8560 0.5010 0.6028 0.041 Uiso 1 1 calc R
F2 F 0.03970(15) 0.01848(12) 0.07511(14) 0.0565(6) Uani 1 1 d .
F1 F 0.02853(19) 0.14757(12) 0.10424(14) 0.0688(7) Uani 1 1 d .
F4 F 0.16998(17) 0.14168(15) 0.17722(17) 0.0840(9) Uani 1 1 d .
F3 F 0.17831(16) 0.01077(13) 0.14954(13) 0.0583(6) Uani 1 1 d .
F6 F 0.16313(19) 0.09582(15) 0.04134(14) 0.0731(8) Uani 1 1 d .
F5 F 0.04644(16) 0.06208(15) 0.21217(12) 0.0664(7) Uani 1 1 d .
C34 C 0.7986(3) 0.5416(2) 0.7620(3) 0.0681(14) Uani 1 1 d .
H34A H 0.8668 0.5382 0.7794 0.102 Uiso 1 1 calc R
H34B H 0.7578 0.5410 0.8134 0.102 Uiso 1 1 calc R
H34C H 0.7877 0.5910 0.7299 0.102 Uiso 1 1 calc R
C28 C 1.0413(3) 0.2745(3) 0.2760(3) 0.0668(14) Uani 1 1 d .
H28A H 1.0194 0.2679 0.2162 0.100 Uiso 1 1 calc R
H28B H 1.0882 0.2327 0.2903 0.100 Uiso 1 1 calc R
H28C H 1.0720 0.3267 0.2827 0.100 Uiso 1 1 calc R

loop_
_atom_site_aniso_label
_atom_site_aniso_U_11
_atom_site_aniso_U_22
_atom_site_aniso_U_33
_atom_site_aniso_U_23
_atom_site_aniso_U_13
_atom_site_aniso_U_12
Ir1 0.01906(6) 0.01975(6) 0.01663(6) 0.00088(5) -0.00143(4) -0.00010(5)
P3 0.0400(5) 0.0315(5) 0.0357(5) -0.0039(4) -0.0005(4) -0.0016(4)
N3 0.0238(12) 0.0266(14) 0.0202(12) -0.0022(9) 0.0022(10) -0.0004(10)
N5 0.0165(12) 0.0191(12) 0.0222(12) 0.0005(9) -0.0017(10) 0.0021(9)
C29 0.0215(15) 0.0209(14) 0.0278(15) 0.0005(11) 0.0022(12) 0.0014(12)
N1 0.0242(13) 0.0208(12) 0.0221(12) 0.0055(10) -0.0024(10) 0.0014(10)
N2 0.0264(13) 0.0230(13) 0.0226(12) -0.0002(10) -0.0095(11) 0.0008(10)
N4 0.0405(16) 0.0236(13) 0.0297(14) -0.0019(10) 0.0153(13) -0.0079(12)
C23 0.0280(16) 0.0249(15) 0.0206(14) 0.0012(11) 0.0016(13) -0.0004(12)
C24 0.0355(19) 0.0298(18) 0.043(2) -0.0003(14) 0.0116(16) -0.0066(15)
C7 0.0270(15) 0.0235(15) 0.0218(14) 0.0017(11) 0.0031(12) -0.0011(12)
C11 0.0337(18) 0.0286(16) 0.0252(15) -0.0029(12) -0.0077(14) 0.0034(14)
C1 0.0259(15) 0.0241(15) 0.0180(13) 0.0004(11) 0.0036(12) -0.0039(12)
C12 0.0199(12) 0.0261(14) 0.0202(13) -0.0079(12) -0.0021(10) -0.0048(13)
C18 0.0326(17) 0.0251(16) 0.0284(16) -0.0066(12) -0.0101(13) 0.0024(13)
C6 0.0354(18) 0.0243(15) 0.0214(14) 0.0020(12) 0.0062(13) -0.0090(13)
C17 0.0259(16) 0.0317(17) 0.0271(16) -0.0019(13) 0.0037(13) -0.0061(13)
C13 0.0247(16) 0.0306(16) 0.0294(16) -0.0061(13) -0.0066(13) 0.0016(13)
C3 0.0253(16) 0.0307(16) 0.0236(15) -0.0004(12) -0.0010(12) -0.0015(13)
C22 0.0409(19) 0.0339(18) 0.0219(15) 0.0073(13) -0.0044(14) -0.0046(15)
C8 0.044(2) 0.0235(16) 0.0302(16) -0.0001(13) -0.0057(15) -0.0009(14)
C16 0.033(2) 0.052(2) 0.0314(18) -0.0010(16) 0.0080(15) -0.0104(17)
C21 0.053(2) 0.042(2) 0.0320(18) 0.0097(15) -0.0133(17) -0.0028(18)
C9 0.060(3) 0.0277(18) 0.044(2) 0.0034(15) -0.0085(19) 0.0090(17)
C2 0.0229(15) 0.0232(15) 0.0179(13) -0.0047(11) 0.0015(12) -0.0023(12)
C10 0.049(2) 0.0364(19) 0.0320(17) 0.0035(14) -0.0167(16) 0.0059(17)
C4 0.0271(17) 0.046(2) 0.0237(15) -0.0051(14) -0.0018(13) -0.0084(15)
C19 0.040(2) 0.0370(19) 0.0404(18) -0.0077(15) -0.0162(15) 0.0131(16)
C5 0.0365(19) 0.0367(19) 0.0241(16) -0.0062(13) 0.0023(14) -0.0143(15)
C15 0.0225(16) 0.066(3) 0.040(2) -0.0065(18) 0.0084(15) -0.0023(17)
C20 0.063(3) 0.0302(19) 0.044(2) 0.0006(15) -0.0231(19) 0.0174(18)
C14 0.0276(18) 0.049(2) 0.0418(19) -0.0085(16) -0.0030(15) 0.0108(16)
C32 0.0288(16) 0.0279(16) 0.0227(14) -0.0030(12) 0.0028(12) 0.0025(13)
C26 0.040(2) 0.0339(19) 0.0360(18) -0.0114(15) 0.0095(16) -0.0024(16)
C33 0.0240(15) 0.0261(15) 0.0233(15) 0.0030(12) -0.0022(12) -0.0016(12)
C27 0.0352(18) 0.0314(18) 0.0315(17) -0.0077(14) 0.0046(15) -0.0056(14)
C25 0.0356(19) 0.040(2) 0.0374(19) -0.0063(14) 0.0119(16) -0.0019(15)
C31 0.0365(19) 0.0259(16) 0.0382(19) -0.0095(14) 0.0062(15) -0.0045(14)
C30 0.0338(18) 0.0298(18) 0.0390(19) -0.0065(14) 0.0112(16) -0.0104(14)
F2 0.0493(13) 0.0451(13) 0.0749(15) -0.0212(11) -0.0135(11) 0.0014(11)
F1 0.0906(19) 0.0403(13) 0.0752(15) -0.0056(11) -0.0176(14) 0.0257(13)
F4 0.0528(16) 0.0853(19) 0.114(2) -0.0606(17) 0.0046(15) -0.0179(14)
F3 0.0498(14) 0.0703(16) 0.0548(13) -0.0018(11) -0.0056(11) 0.0230(12)
F6 0.094(2) 0.0709(18) 0.0545(13) 0.0072(13) 0.0277(14) -0.0084(15)
F5 0.0520(14) 0.103(2) 0.0446(12) 0.0090(12) 0.0123(11) 0.0145(14)
C34 0.082(3) 0.055(3) 0.068(3) -0.036(2) 0.038(3) -0.038(2)
C28 0.062(3) 0.057(3) 0.083(3) -0.024(2) 0.046(3) -0.020(2)

loop_
_atom_type_symbol
_atom_type_description
_atom_type_scat_dispersion_real
_atom_type_scat_dispersion_imag
_atom_type_scat_source
C C 0.0033 0.0016 'International Tables Vol C Tables 4.2.6.8 and 6.1.1.4'
H H 0.0000 0.0000 'International Tables Vol C Tables 4.2.6.8 and 6.1.1.4'
N N 0.0061 0.0033 'International Tables Vol C Tables 4.2.6.8 and 6.1.1.4'
F F 0.0171 0.0103 'International Tables Vol C Tables 4.2.6.8 and 6.1.1.4'
P P 0.1023 0.0942 'International Tables Vol C Tables 4.2.6.8 and 6.1.1.4'
Ir Ir -1.4442 7.9887 'International Tables Vol C Tables 4.2.6.8 and 6.1.1.4'

loop_
_geom_angle_atom_site_label_1
_geom_angle_atom_site_label_2
_geom_angle_atom_site_label_3
_geom_angle
C12 Ir1 C2 85.07(11)
C12 Ir1 N1 94.95(10)
C2 Ir1 N1 80.62(11)
C12 Ir1 N2 80.35(11)
C2 Ir1 N2 94.64(11)
N1 Ir1 N2 173.64(9)
C12 Ir1 N3 177.41(10)
C2 Ir1 N3 96.27(10)
N1 Ir1 N3 87.46(9)
N2 Ir1 N3 97.31(9)
C12 Ir1 N5 92.54(9)
C2 Ir1 N5 176.74(9)
N1 Ir1 N5 97.41(10)
N2 Ir1 N5 87.13(9)
N3 Ir1 N5 86.21(9)
F5 P3 F4 91.01(14)
F5 P3 F1 89.81(13)
F4 P3 F1 91.37(14)
F5 P3 F2 90.96(13)
F4 P3 F2 177.98(13)
F1 P3 F2 89.10(13)
F5 P3 F3 90.53(12)
F4 P3 F3 90.35(14)
F1 P3 F3 178.23(14)
F2 P3 F3 89.17(12)
F5 P3 F6 178.03(14)
F4 P3 F6 90.19(14)
F1 P3 F6 91.73(14)
F2 P3 F6 87.83(13)
F3 P3 F6 87.89(12)
C23 N3 C27 116.4(3)
C23 N3 Ir1 124.22(18)
C27 N3 Ir1 119.4(2)
C29 N5 C33 116.0(2)
C29 N5 Ir1 123.86(18)
C33 N5 Ir1 119.30(18)
N5 C29 N4 121.0(3)
N5 C29 C30 122.6(3)
N4 C29 C30 116.4(3)
C11 N1 C7 119.2(2)
C11 N1 Ir1 124.8(2)
C7 N1 Ir1 115.94(19)
C22 N2 C18 118.9(3)
C22 N2 Ir1 125.6(2)
C18 N2 Ir1 115.43(19)
C23 N4 C29 131.3(2)
C23 N4 H4 114.4
C29 N4 H4 114.4
N3 C23 N4 121.3(2)
N3 C23 C24 122.3(3)
N4 C23 C24 116.2(3)
C23 C24 C25 120.5(3)
C23 C24 H24 119.8
C25 C24 H24 119.8
N1 C7 C8 119.9(3)
N1 C7 C1 113.6(2)
C8 C7 C1 126.5(3)
N1 C11 C10 122.0(3)
N1 C11 H11 119.0
C10 C11 H11 119.0
C6 C1 C2 121.2(3)
C6 C1 C7 123.0(3)
C2 C1 C7 115.9(2)
C17 C12 C13 117.5(3)
C17 C12 Ir1 127.7(2)
C13 C12 Ir1 114.7(2)
N2 C18 C19 119.5(3)
N2 C18 C13 114.3(3)
C19 C18 C13 126.2(3)
C5 C6 C1 120.0(3)
C5 C6 H6 120.0
C1 C6 H6 120.0
C16 C17 C12 121.4(3)
C16 C17 H17 119.3
C12 C17 H17 119.3
C14 C13 C12 121.1(3)
C14 C13 C18 123.8(3)
C12 C13 C18 115.1(3)
C4 C3 C2 121.0(3)
C4 C3 H3 119.5
C2 C3 H3 119.5
N2 C22 C21 122.7(3)
N2 C22 H22 118.7
C21 C22 H22 118.7
C9 C8 C7 120.7(3)
C9 C8 H8 119.6
C7 C8 H8 119.6
C15 C16 C17 120.3(3)
C15 C16 H16 119.8
C17 C16 H16 119.8
C22 C21 C20 119.1(3)
C22 C21 H21 120.4
C20 C21 H21 120.4
C8 C9 C10 118.6(3)
C8 C9 H9 120.7
C10 C9 H9 120.7
C3 C2 C1 117.6(3)
C3 C2 Ir1 128.4(2)
C1 C2 Ir1 113.9(2)
C11 C10 C9 119.5(3)
C11 C10 H10 120.2
C9 C10 H10 120.2
C5 C4 C3 120.8(3)
C5 C4 H4A 119.6
C3 C4 H4A 119.6
C20 C19 C18 120.3(3)
C20 C19 H19 119.8
C18 C19 H19 119.8
C6 C5 C4 119.5(3)
C6 C5 H5 120.3
C4 C5 H5 120.3
C14 C15 C16 120.3(3)
C14 C15 H15 119.9
C16 C15 H15 119.9
C19 C20 C21 119.5(3)
C19 C20 H20 120.3
C21 C20 H20 120.3
C15 C14 C13 119.5(3)
C15 C14 H14 120.3
C13 C14 H14 120.3
C33 C32 C31 119.4(3)
C33 C32 H32 120.3
C31 C32 H32 120.3
C27 C26 C25 119.8(3)
C27 C26 H26 120.1
C25 C26 H26 120.1
N5 C33 C32 124.7(3)
N5 C33 H33 117.6
C32 C33 H33 117.6
N3 C27 C26 124.4(3)
N3 C27 H27 117.8
C26 C27 H27 117.8
C26 C25 C24 116.5(3)
C26 C25 C28 122.2(3)
C24 C25 C28 121.3(3)
C30 C31 C32 116.8(3)
C30 C31 C34 122.0(3)
C32 C31 C34 121.1(3)
C31 C30 C29 120.4(3)
C31 C30 H30 119.8
C29 C30 H30 119.8
C31 C34 H34A 109.5
C31 C34 H34B 109.5
H34A C34 H34B 109.5
C31 C34 H34C 109.5
H34A C34 H34C 109.5
H34B C34 H34C 109.5
C25 C28 H28A 109.5
C25 C28 H28B 109.5
H28A C28 H28B 109.5
C25 C28 H28C 109.5
H28A C28 H28C 109.5
H28B C28 H28C 109.5

loop_
_geom_bond_atom_site_label_1
_geom_bond_atom_site_label_2
_geom_bond_distance
Ir1 C12 2.008(3)
Ir1 C2 2.014(3)
Ir1 N1 2.037(2)
Ir1 N2 2.046(2)
Ir1 N3 2.159(2)
Ir1 N5 2.164(2)
P3 F5 1.566(2)
P3 F4 1.574(2)
P3 F1 1.579(2)
P3 F2 1.591(2)
P3 F3 1.593(2)
P3 F6 1.598(2)
N3 C23 1.342(3)
N3 C27 1.355(4)
N5 C29 1.332(3)
N5 C33 1.354(3)
C29 N4 1.386(3)
C29 C30 1.397(4)
N1 C11 1.352(4)
N1 C7 1.368(4)
N2 C22 1.354(4)
N2 C18 1.368(4)
N4 C23 1.380(3)
N4 H4 0.8800
C23 C24 1.391(4)
C24 C25 1.393(4)
C24 H24 0.9500
C7 C8 1.381(4)
C7 C1 1.459(4)
C11 C10 1.362(4)
C11 H11 0.9500
C1 C6 1.400(4)
C1 C2 1.407(4)
C12 C17 1.395(4)
C12 C13 1.406(4)
C18 C19 1.394(4)
C18 C13 1.456(4)
C6 C5 1.378(4)
C6 H6 0.9500
C17 C16 1.387(4)
C17 H17 0.9500
C13 C14 1.405(4)
C3 C4 1.389(4)
C3 C2 1.394(4)
C3 H3 0.9500
C22 C21 1.358(4)
C22 H22 0.9500
C8 C9 1.372(5)
C8 H8 0.9500
C16 C15 1.380(5)
C16 H16 0.9500
C21 C20 1.373(5)
C21 H21 0.9500
C9 C10 1.387(5)
C9 H9 0.9500
C10 H10 0.9500
C4 C5 1.387(4)
C4 H4A 0.9500
C19 C20 1.368(5)
C19 H19 0.9500
C5 H5 0.9500
C15 C14 1.380(5)
C15 H15 0.9500
C20 H20 0.9500
C14 H14 0.9500
C32 C33 1.362(4)
C32 C31 1.387(4)
C32 H32 0.9500
C26 C27 1.357(4)
C26 C25 1.393(5)
C26 H26 0.9500
C33 H33 0.9500
C27 H27 0.9500
C25 C28 1.484(5)
C31 C30 1.381(4)
C31 C34 1.501(4)
C30 H30 0.9500
C34 H34A 0.9800
C34 H34B 0.9800
C34 H34C 0.9800
C28 H28A 0.9800
C28 H28B 0.9800
C28 H28C 0.9800

loop_
_platon_squeeze_void_nr
_platon_squeeze_void_average_x
_platon_squeeze_void_average_y
_platon_squeeze_void_average_z
_platon_squeeze_void_volume
_platon_squeeze_void_count_electrons
_platon_squeeze_void_content
1 0.000 0.500 0.000 327 104 ' '
2 0.000 0.000 0.500 327 104 ' '
